data_7021887
loop_
_publ_author_name
'Liu, Ding'
'Lu, Ying'
'Li, Yang-Guang'
'Tan, Hua-Qiao'
'Chen, Wei-Lin'
'Zhang, Zhi-Ming'
'Wang, En-Bo'

_publ_section_title
;
 Assembly of trimeric polyoxovanadate aggregates based on [MnV13O38](7-)
 building blocks and lanthanide cations.
;
_journal_issue 40
_journal_name_full 'Dalton transactions (Cambridge, England : 2003)'
_journal_page_first 14445
_journal_page_last 14453
_journal_paper_doi 10.1039/c3dt51250a
_journal_volume 42
_journal_year 2013
_chemical_formula_sum 'C18 H109.5 Ce6 K1.5 Mn3 N3 O172.5 S2 V39'
_chemical_formula_weight 6243.56
_chemical_name_systematic
; 
 ? 
;
_space_group_IT_number 176
_symmetry_cell_setting hexagonal
_symmetry_space_group_name_Hall '-P 6c'
_symmetry_space_group_name_H-M 'P 63/m'
_atom_sites_solution_hydrogens none
_atom_sites_solution_primary direct
_atom_sites_solution_secondary difmap
_audit_creation_method SHELXL-97
_cell_angle_alpha 90.00
_cell_angle_beta 90.00
_cell_angle_gamma 120.00
_cell_formula_units_Z 2
_cell_length_a 24.707(4)
_cell_length_b 24.707(4)
_cell_length_c 17.215(3)
_cell_measurement_reflns_used 5525
_cell_measurement_temperature 293(2)
_cell_measurement_theta_max 25.00
_cell_measurement_theta_min 3.04
_cell_volume 9101(3)
_computing_cell_refinement 'SAINT (Bruker, 1999)'
_computing_data_collection 'SMART (Bruker, 1997)'
_computing_data_reduction SAINT
_computing_molecular_graphics 'SHELXTL-PLUS (Sheldrick, 1990)'
_computing_publication_material SHELXL-97
_computing_structure_refinement 'SHELXL-97 (Sheldrick, 1997)'
_computing_structure_solution 'SHELXS-97 (Sheldrick, 1997)'
_diffrn_ambient_temperature 293(2)
_diffrn_detector_area_resol_mean 0.01
_diffrn_measured_fraction_theta_full 0.997
_diffrn_measured_fraction_theta_max 0.997
_diffrn_measurement_device_type 'Rigaku R-AXIS RAPID IP'
_diffrn_measurement_method Oscillation
_diffrn_radiation_monochromator graphite
_diffrn_radiation_source 'fine-focus sealed tube'
_diffrn_radiation_type MoK\a
_diffrn_radiation_wavelength 0.71073
_diffrn_reflns_av_R_equivalents 0.0916
_diffrn_reflns_av_unetI/netI 0.0422
_diffrn_reflns_limit_h_max 29
_diffrn_reflns_limit_h_min -29
_diffrn_reflns_limit_k_max 26
_diffrn_reflns_limit_k_min -29
_diffrn_reflns_limit_l_max 20
_diffrn_reflns_limit_l_min -20
_diffrn_reflns_number 65771
_diffrn_reflns_theta_full 25.00
_diffrn_reflns_theta_max 25.00
_diffrn_reflns_theta_min 3.04
_diffrn_standards_decay_% none
_diffrn_standards_interval_count 0
_diffrn_standards_interval_time 0
_diffrn_standards_number 0
_exptl_absorpt_coefficient_mu 3.737
_exptl_absorpt_correction_T_max 0.423
_exptl_absorpt_correction_T_min 0.365
_exptl_absorpt_correction_type multi-scan
_exptl_absorpt_process_details 'ABSCOR by T.Higashi    8 March, 1995'
_exptl_crystal_colour orange
_exptl_crystal_density_diffrn 2.278
_exptl_crystal_density_method 'not measured'
_exptl_crystal_description block
_exptl_crystal_F_000 5998
_exptl_crystal_size_max 0.28
_exptl_crystal_size_mid 0.25
_exptl_crystal_size_min 0.23
_platon_squeeze_details
;
;
_refine_diff_density_max 2.251
_refine_diff_density_min -1.237
_refine_diff_density_rms 0.221
_refine_ls_extinction_method SHELXL
_refine_ls_goodness_of_fit_ref 0.988
_refine_ls_hydrogen_treatment none
_refine_ls_matrix_type full
_refine_ls_number_parameters 395
_refine_ls_number_reflns 5525
_refine_ls_number_restraints 61
_refine_ls_restrained_S_all 0.991
_refine_ls_R_factor_all 0.0905
_refine_ls_R_factor_gt 0.0689
_refine_ls_shift/su_max 0.000
_refine_ls_shift/su_mean 0.000
_refine_ls_structure_factor_coef Fsqd
_refine_ls_weighting_details 'calc w=1/[\s^2^(Fo^2^)+(0.0500P)^2^+300.0000P] where P=(Fo^2^+2Fc^2^)/3'
_refine_ls_weighting_scheme calc
_refine_ls_wR_factor_gt 0.1721
_refine_ls_wR_factor_ref 0.1831
_reflns_number_gt 4125
_reflns_number_total 5525
_reflns_threshold_expression >2sigma(I)
_cod_data_source_file c3dt51250a.txt
_cod_data_source_block 1
_cod_depositor_comments
;
The following automatic conversions were performed:

'_symmetry_cell_setting' value 'Hexagonal' changed to 'hexagonal'
according to /home/saulius/struct/CIF-dictionaries/cif_core.dic
dictionary named 'cif_core.dic' version 2.4.2 from 2011-04-26.

Automatic conversion script
Id: cif_fix_values 1891 2012-01-12 08:04:46Z andrius 
;
_cod_original_sg_symbol_H-M P6(3)/m
_cod_original_formula_sum 'C18 H109.50 Ce6 K1.50 Mn3 N3 O172.50 S2 V39'
_cod_database_code 7021887

loop_
_symmetry_equiv_pos_as_xyz
'x, y, z'
'-y, x-y, z'
'-x+y, -x, z'
'-x, -y, z+1/2'
'y, -x+y, z+1/2'
'x-y, x, z+1/2'
'-x, -y, -z'
'y, -x+y, -z'
'x-y, x, -z'
'x, y, -z-1/2'
'-y, x-y, -z-1/2'
'-x+y, -x, -z-1/2'

loop_
_atom_site_label
_atom_site_type_symbol
_atom_site_fract_x
_atom_site_fract_y
_atom_site_fract_z
_atom_site_U_iso_or_equiv
_atom_site_adp_type
_atom_site_occupancy
_atom_site_symmetry_multiplicity
_atom_site_calc_flag
_atom_site_refinement_flags
Ce1 Ce 0.48920(3) 0.79948(3) 0.52426(5) 0.0400(2) Uani 1 1 d .
Mn1 Mn 0.66627(10) 0.86981(10) 0.7500 0.0211(5) Uani 1 2 d S
V3 V 0.51982(11) 0.81189(11) 0.7500 0.0221(5) Uani 1 2 d S
V4 V 0.58398(8) 0.74976(8) 0.65724(11) 0.0250(4) Uani 1 1 d .
V5 V 0.60719(8) 0.93371(8) 0.65737(11) 0.0261(4) Uani 1 1 d .
V6 V 0.75660(9) 0.98682(9) 0.65895(12) 0.0313(5) Uani 1 1 d .
V7 V 0.73466(9) 0.81580(10) 0.65866(12) 0.0311(5) Uani 1 1 d .
V8 V 0.66795(9) 0.87046(10) 0.56045(12) 0.0280(5) Uani 0.92 1 d P
V9 V 0.65203(14) 0.69266(13) 0.7500 0.0340(7) Uani 1 2 d S
V10 V 0.69802(14) 1.05386(13) 0.7500 0.0353(7) Uani 1 2 d S
O23 O 0.5553(4) 0.9011(4) 0.7500 0.023(2) Uani 1 2 d S
O22 O 0.5355(4) 0.7430(5) 0.7500 0.023(2) Uani 1 2 d S
O21 O 0.6035(3) 0.8449(3) 0.6737(4) 0.0228(15) Uani 1 1 d .
O20 O 0.4738(3) 0.7933(4) 0.6730(5) 0.0326(19) Uani 1 1 d .
O19 O 0.5876(4) 0.6832(3) 0.6742(5) 0.0321(18) Uani 1 1 d .
O18 O 0.6583(3) 0.7915(3) 0.5963(4) 0.0258(16) Uani 1 1 d .
O17 O 0.5525(4) 0.9081(3) 0.5916(5) 0.0313(18) Uani 1 1 d .
O16 O 0.6563(4) 0.7907(5) 0.7500 0.023(2) Uani 1 2 d S
O15 O 0.5302(3) 0.7316(4) 0.5924(5) 0.0308(18) Uani 1 1 d .
O14 O 0.6289(4) 1.0102(4) 0.6744(5) 0.0345(19) Uani 1 1 d .
O13 O 0.6770(5) 0.9493(5) 0.7500 0.025(2) Uani 1 2 d S
O12 O 0.6791(3) 0.9497(3) 0.5967(4) 0.0278(17) Uani 1 1 d .
O11 O 0.6032(4) 0.8445(4) 0.5078(5) 0.035(2) Uani 0.92 1 d P
O10 O 0.7503(4) 1.0562(3) 0.6730(5) 0.0348(19) Uani 1 1 d .
O9 O 0.7264(3) 0.8939(3) 0.6682(5) 0.0285(17) Uani 1 1 d .
O8 O 0.7094(4) 0.7334(4) 0.6733(5) 0.0346(19) Uani 1 1 d .
O7 O 0.8081(4) 1.0065(4) 0.5937(5) 0.044(2) Uani 1 1 d .
O6 O 0.7869(4) 0.8375(4) 0.5936(5) 0.043(2) Uani 1 1 d .
O5 O 0.7997(5) 0.9973(5) 0.7500 0.034(3) Uani 1 2 d S
O4 O 0.6431(6) 0.6246(6) 0.7500 0.052(4) Uani 1 2 d S
O3 O 0.7800(5) 0.8400(5) 0.7500 0.031(3) Uani 1 2 d S
O2 O 0.7242(4) 0.8929(4) 0.4991(5) 0.041(2) Uani 0.92 1 d P
O1 O 0.7072(7) 1.1224(5) 0.7500 0.048(3) Uani 1 2 d S
O5W O 0.3974(4) 0.6950(4) 0.5503(6) 0.050(3) Uani 1 1 d .
O4W O 0.5086(6) 0.7368(6) 0.4250(7) 0.081(4) Uani 1 1 d .
O3W O 0.4107(5) 0.8334(5) 0.5571(8) 0.073(3) Uani 1 1 d .
O2W O 0.5277(5) 0.8854(5) 0.4245(8) 0.076(4) Uani 1 1 d .
O1W O 0.4117(7) 0.7728(7) 0.4150(10) 0.111(5) Uani 1 1 d .
S1 S 0.3333 0.6667 0.5789(4) 0.0402(13) Uani 1 3 d S
O25 O 0.3333 0.6667 0.6629(12) 0.073(6) Uani 1 3 d S
OW2 O 0.0892(6) 0.1446(5) 0.4846(7) 0.073(3) Uani 1 1 d .
OW1 O 0.3405(6) 0.3541(6) 0.4520(7) 0.084(4) Uani 1 1 d .
O51 O 0.0997(7) 0.1628(8) 0.3157(8) 0.120(5) Uani 1 1 d DU
C1 C 0.1174(11) 0.1926(9) 0.2500 0.089(6) Uani 1 2 d SDU
C2 C 0.1584(10) 0.2602(8) 0.2500 0.089(5) Uani 1 2 d SDU
C4 C 0.2169(9) 0.3569(8) 0.3204(6) 0.115(5) Uani 0.50 1 d PDU
N1 N 0.2169(9) 0.3569(8) 0.3204(6) 0.115(5) Uani 0.50 1 d P
C3 C 0.1773(9) 0.2924(8) 0.3209(7) 0.100(5) Uani 1 1 d DU
C5 C 0.2364(16) 0.3899(9) 0.2500 0.130(7) Uani 1 2 d SDU
OW3 O 0.1130(6) 0.3905(6) 0.4512(8) 0.087(4) Uiso 1 1 d .
OW4 O 0.0281(14) 0.0491(13) 0.2500 0.056(7) Uiso 0.50 2 d SP
V11 V 0.8204(8) 0.9312(8) 0.7500 0.032(4) Uiso 0.17 2 d SP
O53 O 0.8836(19) 0.9562(19) 0.696(3) 0.024(9) Uiso 0.17 1 d P
O6W O 0.0000 0.0000 0.381(3) 0.085(13) Uiso 0.50 3 d SP
K1 K 0.3586(6) 0.7714(6) 0.7500 0.072(3) Uiso 0.50 2 d SP

loop_
_atom_site_aniso_label
_atom_site_aniso_U_11
_atom_site_aniso_U_22
_atom_site_aniso_U_33
_atom_site_aniso_U_23
_atom_site_aniso_U_13
_atom_site_aniso_U_12
Ce1 0.0348(4) 0.0403(4) 0.0400(4) 0.0001(3) -0.0083(3) 0.0152(3)
Mn1 0.0184(11) 0.0232(11) 0.0204(12) 0.000 0.000 0.0094(9)
V3 0.0162(12) 0.0211(13) 0.0268(14) 0.000 0.000 0.0077(10)
V4 0.0231(9) 0.0281(9) 0.0244(10) -0.0034(8) -0.0016(8) 0.0132(8)
V5 0.0248(9) 0.0252(9) 0.0241(10) 0.0028(8) -0.0011(8) 0.0093(8)
V6 0.0242(10) 0.0308(10) 0.0263(11) 0.0021(8) 0.0045(8) 0.0043(8)
V7 0.0270(10) 0.0443(12) 0.0267(11) 0.0018(9) 0.0048(8) 0.0213(9)
V8 0.0273(11) 0.0335(11) 0.0200(11) -0.0002(9) 0.0008(8) 0.0129(9)
V9 0.0383(16) 0.0331(15) 0.0387(18) 0.000 0.000 0.0240(14)
V10 0.0376(16) 0.0233(14) 0.0355(17) 0.000 0.000 0.0082(12)
O23 0.022(5) 0.020(5) 0.025(6) 0.000 0.000 0.009(4)
O22 0.018(5) 0.021(5) 0.028(6) 0.000 0.000 0.008(4)
O21 0.018(3) 0.025(4) 0.024(4) 0.000(3) -0.002(3) 0.009(3)
O20 0.026(4) 0.030(4) 0.044(5) -0.005(4) -0.009(4) 0.015(3)
O19 0.034(4) 0.029(4) 0.036(5) -0.006(3) -0.002(4) 0.017(4)
O18 0.025(4) 0.034(4) 0.021(4) -0.003(3) 0.001(3) 0.017(3)
O17 0.034(4) 0.031(4) 0.030(5) 0.002(3) -0.003(4) 0.016(4)
O16 0.019(5) 0.028(5) 0.023(6) 0.000 0.000 0.012(4)
O15 0.029(4) 0.033(4) 0.030(5) -0.006(4) -0.005(3) 0.016(3)
O14 0.040(5) 0.028(4) 0.036(5) 0.003(4) -0.001(4) 0.018(4)
O13 0.022(5) 0.020(5) 0.028(6) 0.000 0.000 0.007(4)
O12 0.031(4) 0.026(4) 0.020(4) 0.005(3) 0.004(3) 0.010(3)
O11 0.039(5) 0.040(5) 0.022(5) -0.001(4) -0.008(4) 0.016(4)
O10 0.035(4) 0.023(4) 0.033(5) 0.004(3) -0.003(4) 0.005(3)
O9 0.019(4) 0.030(4) 0.033(5) 0.001(3) 0.006(3) 0.009(3)
O8 0.031(4) 0.039(5) 0.042(5) -0.003(4) 0.002(4) 0.024(4)
O7 0.037(5) 0.055(6) 0.027(5) 0.001(4) 0.008(4) 0.012(4)
O6 0.035(5) 0.065(6) 0.036(5) 0.003(4) 0.007(4) 0.029(5)
O5 0.021(6) 0.032(6) 0.032(7) 0.000 0.000 0.001(5)
O4 0.056(8) 0.039(7) 0.073(10) 0.000 0.000 0.033(7)
O3 0.023(5) 0.041(6) 0.029(6) 0.000 0.000 0.015(5)
O2 0.037(5) 0.047(6) 0.030(5) 0.004(4) 0.010(4) 0.015(4)
O1 0.064(9) 0.021(6) 0.054(9) 0.000 0.000 0.017(6)
O5W 0.034(5) 0.040(5) 0.077(7) -0.002(5) 0.001(5) 0.019(4)
O4W 0.083(9) 0.099(10) 0.056(8) -0.029(7) -0.014(6) 0.044(8)
O3W 0.049(6) 0.070(7) 0.105(10) 0.002(7) -0.007(6) 0.034(6)
O2W 0.065(7) 0.069(7) 0.076(9) 0.019(6) -0.011(6) 0.020(6)
O1W 0.089(10) 0.113(12) 0.108(12) 0.002(10) -0.050(9) 0.035(9)
S1 0.0324(17) 0.0324(17) 0.056(4) 0.000 0.000 0.0162(8)
O25 0.081(9) 0.081(9) 0.057(13) 0.000 0.000 0.040(4)
OW2 0.077(8) 0.072(7) 0.069(8) -0.028(6) -0.012(6) 0.036(6)
OW1 0.109(10) 0.076(8) 0.068(9) -0.018(7) 0.016(8) 0.048(8)
O51 0.110(8) 0.160(10) 0.117(9) 0.008(8) 0.002(7) 0.088(7)
C1 0.079(8) 0.112(9) 0.108(10) 0.000 0.000 0.071(7)
C2 0.077(8) 0.120(9) 0.114(10) 0.000 0.000 0.082(7)
C4 0.103(7) 0.134(8) 0.134(8) -0.008(6) 0.001(6) 0.078(6)
N1 0.103(7) 0.134(8) 0.134(8) -0.008(6) 0.001(6) 0.078(6)
C3 0.086(7) 0.126(8) 0.119(8) -0.009(6) 0.001(5) 0.075(6)
C5 0.119(9) 0.136(10) 0.143(10) 0.000 0.000 0.071(7)

loop_
_atom_type_symbol
_atom_type_description
_atom_type_scat_dispersion_real
_atom_type_scat_dispersion_imag
_atom_type_scat_source
C C 0.0033 0.0016 'International Tables Vol C Tables 4.2.6.8 and 6.1.1.4'
H H 0.0000 0.0000 'International Tables Vol C Tables 4.2.6.8 and 6.1.1.4'
N N 0.0061 0.0033 'International Tables Vol C Tables 4.2.6.8 and 6.1.1.4'
O O 0.0106 0.0060 'International Tables Vol C Tables 4.2.6.8 and 6.1.1.4'
V V 0.3005 0.5294 'International Tables Vol C Tables 4.2.6.8 and 6.1.1.4'
Ce Ce -0.2486 2.6331 'International Tables Vol C Tables 4.2.6.8 and 6.1.1.4'
Mn Mn 0.3368 0.7283 'International Tables Vol C Tables 4.2.6.8 and 6.1.1.4'
S S 0.1246 0.1234 'International Tables Vol C Tables 4.2.6.8 and 6.1.1.4'
K K 0.2009 0.2494 'International Tables Vol C Tables 4.2.6.8 and 6.1.1.4'

loop_
_geom_angle_atom_site_label_1
_geom_angle_atom_site_label_2
_geom_angle_atom_site_label_3
_geom_angle
_geom_angle_site_symmetry_1
_geom_angle_site_symmetry_3
O11 Ce1 O5W 137.1(3) . .
O11 Ce1 O4W 70.9(4) . .
O5W Ce1 O4W 80.7(4) . .
O11 Ce1 O2W 71.1(3) . .
O5W Ce1 O2W 139.8(4) . .
O4W Ce1 O2W 87.0(5) . .
O11 Ce1 O1W 125.2(5) . .
O5W Ce1 O1W 71.5(4) . .
O4W Ce1 O1W 71.7(5) . .
O2W Ce1 O1W 68.3(4) . .
O11 Ce1 O3W 139.9(3) . .
O5W Ce1 O3W 81.4(3) . .
O4W Ce1 O3W 140.4(4) . .
O2W Ce1 O3W 84.4(4) . .
O1W Ce1 O3W 69.3(5) . .
O11 Ce1 O20 104.0(3) . .
O5W Ce1 O20 74.2(3) . .
O4W Ce1 O20 135.0(4) . .
O2W Ce1 O20 135.1(4) . .
O1W Ce1 O20 130.8(4) . .
O3W Ce1 O20 71.6(3) . .
O11 Ce1 O17 68.0(3) . .
O5W Ce1 O17 139.2(3) . .
O4W Ce1 O17 137.5(3) . .
O2W Ce1 O17 69.9(3) . .
O1W Ce1 O17 125.9(4) . .
O3W Ce1 O17 74.0(3) . .
O20 Ce1 O17 67.3(2) . .
O11 Ce1 O15 67.9(3) . .
O5W Ce1 O15 72.5(3) . .
O4W Ce1 O15 69.9(4) . .
O2W Ce1 O15 137.6(3) . .
O1W Ce1 O15 130.5(4) . .
O3W Ce1 O15 135.6(3) . .
O20 Ce1 O15 67.2(2) . .
O17 Ce1 O15 103.5(2) . .
O16 Mn1 O13 179.5(4) . .
O16 Mn1 O21 90.1(3) . .
O13 Mn1 O21 90.3(3) . .
O16 Mn1 O21 90.1(3) . 10_557
O13 Mn1 O21 90.3(3) . 10_557
O21 Mn1 O21 88.3(4) . 10_557
O16 Mn1 O9 90.0(3) . 10_557
O13 Mn1 O9 89.6(3) . 10_557
O21 Mn1 O9 176.7(3) . 10_557
O21 Mn1 O9 88.4(3) 10_557 10_557
O16 Mn1 O9 90.0(3) . .
O13 Mn1 O9 89.6(3) . .
O21 Mn1 O9 88.4(3) . .
O21 Mn1 O9 176.7(3) 10_557 .
O9 Mn1 O9 94.8(5) 10_557 .
O16 Mn1 V6 130.5(2) . 10_557
O13 Mn1 V6 49.1(2) . 10_557
O21 Mn1 V6 139.3(2) . 10_557
O21 Mn1 V6 92.5(2) 10_557 10_557
O9 Mn1 V6 40.7(2) 10_557 10_557
O9 Mn1 V6 89.8(2) . 10_557
O16 Mn1 V6 130.5(2) . .
O13 Mn1 V6 49.1(2) . .
O21 Mn1 V6 92.5(2) . .
O21 Mn1 V6 139.3(2) 10_557 .
O9 Mn1 V6 89.8(2) 10_557 .
O9 Mn1 V6 40.7(2) . .
V6 Mn1 V6 61.70(9) 10_557 .
O16 Mn1 V7 49.3(2) . .
O13 Mn1 V7 130.3(2) . .
O21 Mn1 V7 92.5(2) . .
O21 Mn1 V7 139.4(2) 10_557 .
O9 Mn1 V7 90.1(2) 10_557 .
O9 Mn1 V7 41.0(2) . .
V6 Mn1 V7 112.01(9) 10_557 .
V6 Mn1 V7 81.24(7) . .
O16 Mn1 V7 49.3(2) . 10_557
O13 Mn1 V7 130.3(2) . 10_557
O21 Mn1 V7 139.4(2) . 10_557
O21 Mn1 V7 92.5(2) 10_557 10_557
O9 Mn1 V7 41.0(2) 10_557 10_557
O9 Mn1 V7 90.1(2) . 10_557
V6 Mn1 V7 81.24(7) 10_557 10_557
V6 Mn1 V7 112.01(9) . 10_557
V7 Mn1 V7 61.85(9) . 10_557
O16 Mn1 V4 45.9(2) . .
O13 Mn1 V4 134.5(2) . .
O21 Mn1 V4 44.3(2) . .
O21 Mn1 V4 90.4(2) 10_557 .
O9 Mn1 V4 135.9(2) 10_557 .
O9 Mn1 V4 87.3(2) . .
V6 Mn1 V4 175.40(10) 10_557 .
V6 Mn1 V4 117.65(5) . .
V7 Mn1 V4 63.60(6) . .
V7 Mn1 V4 95.11(8) 10_557 .
O16 Mn1 V4 45.9(2) . 10_557
O13 Mn1 V4 134.5(2) . 10_557
O21 Mn1 V4 90.4(2) . 10_557
O21 Mn1 V4 44.3(2) 10_557 10_557
O9 Mn1 V4 87.3(2) 10_557 10_557
O9 Mn1 V4 135.9(2) . 10_557
V6 Mn1 V4 117.65(5) 10_557 10_557
V6 Mn1 V4 175.40(10) . 10_557
V7 Mn1 V4 95.11(8) . 10_557
V7 Mn1 V4 63.60(6) 10_557 10_557
V4 Mn1 V4 62.59(8) . 10_557
O20 V3 O20 106.5(6) . 10_557
O20 V3 O23 100.0(3) . .
O20 V3 O23 100.0(3) 10_557 .
O20 V3 O22 99.7(3) . .
O20 V3 O22 99.7(3) 10_557 .
O23 V3 O22 146.7(4) . .
O20 V3 O21 162.8(4) . 10_557
O20 V3 O21 90.7(3) 10_557 10_557
O23 V3 O21 76.9(3) . 10_557
O22 V3 O21 76.3(3) . 10_557
O20 V3 O21 90.7(3) . .
O20 V3 O21 162.8(4) 10_557 .
O23 V3 O21 76.9(3) . .
O22 V3 O21 76.3(3) . .
O21 V3 O21 72.2(4) 10_557 .
O20 V3 Mn1 126.8(3) . .
O20 V3 Mn1 126.8(3) 10_557 .
O23 V3 Mn1 73.6(3) . .
O22 V3 Mn1 73.1(3) . .
O21 V3 Mn1 36.08(18) 10_557 .
O21 V3 Mn1 36.08(18) . .
O20 V3 K1 53.8(3) . .
O20 V3 K1 53.8(3) 10_557 .
O23 V3 K1 97.2(4) . .
O22 V3 K1 116.1(4) . .
O21 V3 K1 142.95(19) 10_557 .
O21 V3 K1 142.95(19) . .
Mn1 V3 K1 170.8(2) . .
O20 V3 K1 71.5(3) . 3_565
O20 V3 K1 71.5(3) 10_557 3_565
O23 V3 K1 164.9(4) . 3_565
O22 V3 K1 48.4(3) . 3_565
O21 V3 K1 114.9(2) 10_557 3_565
O21 V3 K1 114.9(2) . 3_565
Mn1 V3 K1 121.5(2) . 3_565
K1 V3 K1 67.7(4) . 3_565
O15 V4 O19 106.3(4) . .
O15 V4 O18 101.8(4) . .
O19 V4 O18 96.6(4) . .
O15 V4 O22 99.1(4) . .
O19 V4 O22 95.9(4) . .
O18 V4 O22 151.5(4) . .
O15 V4 O21 95.6(3) . .
O19 V4 O21 157.9(3) . .
O18 V4 O21 81.6(3) . .
O22 V4 O21 77.3(3) . .
O15 V4 O16 169.2(4) . .
O19 V4 O16 84.2(4) . .
O18 V4 O16 79.2(3) . .
O22 V4 O16 76.8(3) . .
O21 V4 O16 73.8(3) . .
O15 V4 Mn1 133.0(3) . .
O19 V4 Mn1 120.7(3) . .
O18 V4 Mn1 76.7(2) . .
O22 V4 Mn1 74.9(3) . .
O21 V4 Mn1 37.37(19) . .
O16 V4 Mn1 36.5(3) . .
O15 V4 K1 69.3(3) . 3_565
O19 V4 K1 80.6(3) . 3_565
O18 V4 K1 169.2(3) . 3_565
O22 V4 K1 39.2(3) . 3_565
O21 V4 K1 105.0(3) . 3_565
O16 V4 K1 110.8(2) . 3_565
Mn1 V4 K1 113.74(13) . 3_565
O17 V5 O14 106.8(4) . .
O17 V5 O12 101.8(4) . .
O14 V5 O12 96.8(4) . .
O17 V5 O23 99.3(4) . .
O14 V5 O23 95.5(4) . .
O12 V5 O23 151.3(4) . .
O17 V5 O21 95.2(3) . .
O14 V5 O21 157.8(3) . .
O12 V5 O21 81.1(3) . .
O23 V5 O21 77.8(3) . .
O17 V5 O13 168.9(4) . .
O14 V5 O13 84.2(4) . .
O12 V5 O13 78.3(3) . .
O23 V5 O13 77.2(3) . .
O21 V5 O13 73.8(3) . .
O17 V5 Mn1 132.5(3) . .
O14 V5 Mn1 120.7(3) . .
O12 V5 Mn1 76.1(2) . .
O23 V5 Mn1 75.3(3) . .
O21 V5 Mn1 37.31(19) . .
O13 V5 Mn1 36.5(3) . .
O17 V5 V10 141.9(3) . .
O14 V5 V10 35.2(3) . .
O12 V5 V10 86.0(2) . .
O23 V5 V10 89.2(3) . .
O21 V5 V10 122.9(2) . .
O13 V5 V10 49.1(3) . .
Mn1 V5 V10 85.60(8) . .
O7 V6 O10 103.9(4) . .
O7 V6 O5 104.1(4) . .
O10 V6 O5 94.0(5) . .
O7 V6 O12 101.6(4) . .
O10 V6 O12 89.4(3) . .
O5 V6 O12 152.4(4) . .
O7 V6 O9 100.8(4) . .
O10 V6 O9 154.1(3) . .
O5 V6 O9 87.2(4) . .
O12 V6 O9 78.1(3) . .
O7 V6 O13 175.0(4) . .
O10 V6 O13 80.3(4) . .
O5 V6 O13 78.2(3) . .
O12 V6 O13 75.5(3) . .
O9 V6 O13 74.7(3) . .
O7 V6 V11 89.2(4) . .
O10 V6 V11 132.6(4) . .
O5 V6 V11 38.7(4) . .
O12 V6 V11 132.8(4) . .
O9 V6 V11 54.7(4) . .
O13 V6 V11 89.9(3) . .
O7 V6 Mn1 138.6(4) . .
O10 V6 Mn1 117.3(3) . .
O5 V6 Mn1 78.1(3) . .
O12 V6 Mn1 76.0(2) . .
O9 V6 Mn1 37.8(2) . .
O13 V6 Mn1 37.1(3) . .
V11 V6 Mn1 66.5(3) . .
O7 V6 V8 89.0(3) . .
O10 V6 V8 126.4(3) . .
O5 V6 V8 133.3(4) . .
O12 V6 V8 37.1(2) . .
O9 V6 V8 46.1(2) . .
O13 V6 V8 86.2(2) . .
V11 V6 V8 98.6(3) . .
Mn1 V6 V8 63.95(6) . .
O7 V6 V10 135.3(4) . .
O10 V6 V10 31.5(3) . .
O5 V6 V10 83.5(4) . .
O12 V6 V10 85.4(2) . .
O9 V6 V10 123.7(2) . .
O13 V6 V10 49.0(3) . .
V11 V6 V10 118.13(19) . .
Mn1 V6 V10 86.05(8) . .
V8 V6 V10 117.85(9) . .
O6 V7 O8 103.9(4) . .
O6 V7 O3 103.4(4) . .
O8 V7 O3 93.3(4) . .
O6 V7 O18 102.2(4) . .
O8 V7 O18 89.7(3) . .
O3 V7 O18 152.7(4) . .
O6 V7 O9 100.8(4) . .
O8 V7 O9 154.4(3) . .
O3 V7 O9 87.5(4) . .
O18 V7 O9 78.5(3) . .
O6 V7 O16 175.1(4) . .
O8 V7 O16 80.4(4) . .
O3 V7 O16 78.5(3) . .
O18 V7 O16 75.3(3) . .
O9 V7 O16 74.6(3) . .
O6 V7 V11 88.9(4) . .
O8 V7 V11 132.1(4) . .
O3 V7 V11 39.0(4) . .
O18 V7 V11 133.0(4) . .
O9 V7 V11 54.5(4) . .
O16 V7 V11 89.9(3) . .
O6 V7 Mn1 138.5(4) . .
O8 V7 Mn1 117.4(3) . .
O3 V7 Mn1 78.4(3) . .
O18 V7 Mn1 76.2(2) . .
O9 V7 Mn1 37.8(2) . .
O16 V7 Mn1 37.0(3) . .
V11 V7 Mn1 66.4(3) . .
O6 V7 V8 89.4(3) . .
O8 V7 V8 127.0(3) . .
O3 V7 V8 133.7(4) . .
O18 V7 V8 37.4(2) . .
O9 V7 V8 46.2(2) . .
O16 V7 V8 86.1(2) . .
V11 V7 V8 98.5(3) . .
Mn1 V7 V8 63.95(6) . .
O6 V7 V9 135.4(4) . .
O8 V7 V9 31.6(3) . .
O3 V7 V9 83.2(3) . .
O18 V7 V9 85.3(2) . .
O9 V7 V9 123.7(2) . .
O16 V7 V9 49.1(3) . .
V11 V7 V9 117.98(19) . .
Mn1 V7 V9 86.06(8) . .
V8 V7 V9 117.99(9) . .
O2 V8 O11 105.9(5) . .
O2 V8 O12 101.6(4) . .
O11 V8 O12 100.9(4) . .
O2 V8 O18 101.9(4) . .
O11 V8 O18 100.1(4) . .
O12 V8 O18 142.7(3) . .
O2 V8 O9 96.9(4) . .
O11 V8 O9 157.2(4) . .
O12 V8 O9 74.0(3) . .
O18 V8 O9 74.7(3) . .
O2 V8 O21 166.5(4) . .
O11 V8 O21 87.6(4) . .
O12 V8 O21 75.2(3) . .
O18 V8 O21 75.2(3) . .
O9 V8 O21 69.6(2) . .
O2 V8 V7 87.3(4) . .
O11 V8 V7 138.4(3) . .
O12 V8 V7 115.2(2) . .
O18 V8 V7 38.3(2) . .
O9 V8 V7 41.2(2) . .
O21 V8 V7 82.50(18) . .
O2 V8 V6 87.2(4) . .
O11 V8 V6 138.7(3) . .
O12 V8 V6 37.9(2) . .
O18 V8 V6 115.6(2) . .
O9 V8 V6 40.9(2) . .
O21 V8 V6 82.42(18) . .
V7 V8 V6 79.81(7) . .
O4 V9 O8 104.0(4) . 10_557
O4 V9 O8 104.0(4) . .
O8 V9 O8 92.5(5) 10_557 .
O4 V9 O19 101.5(4) . .
O8 V9 O19 153.8(4) 10_557 .
O8 V9 O19 86.9(3) . .
O4 V9 O19 101.5(4) . 10_557
O8 V9 O19 86.9(3) 10_557 10_557
O8 V9 O19 153.8(4) . 10_557
O19 V9 O19 82.4(5) . 10_557
O4 V9 O16 175.3(6) . .
O8 V9 O16 79.1(3) 10_557 .
O8 V9 O16 79.1(3) . .
O19 V9 O16 75.1(3) . .
O19 V9 O16 75.1(3) 10_557 .
O4 V9 V7 135.5(4) . 10_557
O8 V9 V7 31.5(2) 10_557 10_557
O8 V9 V7 83.0(3) . 10_557
O19 V9 V7 122.9(2) . 10_557
O19 V9 V7 83.0(2) 10_557 10_557
O16 V9 V7 47.84(18) . 10_557
O4 V9 V7 135.5(4) . .
O8 V9 V7 83.0(3) 10_557 .
O8 V9 V7 31.5(2) . .
O19 V9 V7 83.0(2) . .
O19 V9 V7 122.9(2) 10_557 .
O16 V9 V7 47.84(18) . .
V7 V9 V7 60.70(10) 10_557 .
O1 V10 O10 104.0(4) . 10_557
O1 V10 O10 104.0(4) . .
O10 V10 O10 92.7(5) 10_557 .
O1 V10 O14 101.9(5) . .
O10 V10 O14 153.4(4) 10_557 .
O10 V10 O14 86.8(3) . .
O1 V10 O14 101.9(5) . 10_557
O10 V10 O14 86.8(3) 10_557 10_557
O10 V10 O14 153.4(4) . 10_557
O14 V10 O14 82.1(5) . 10_557
O1 V10 O13 176.2(6) . .
O10 V10 O13 78.5(3) 10_557 .
O10 V10 O13 78.5(3) . .
O14 V10 O13 75.3(3) . .
O14 V10 O13 75.3(3) 10_557 .
O1 V10 V6 135.1(4) . 10_557
O10 V10 V6 31.2(2) 10_557 10_557
O10 V10 V6 82.7(3) . 10_557
O14 V10 V6 122.9(2) . 10_557
O14 V10 V6 83.2(2) 10_557 10_557
O13 V10 V6 47.63(19) . 10_557
O1 V10 V6 135.1(4) . .
O10 V10 V6 82.7(3) 10_557 .
O10 V10 V6 31.2(2) . .
O14 V10 V6 83.2(2) . .
O14 V10 V6 122.9(2) 10_557 .
O13 V10 V6 47.63(19) . .
V6 V10 V6 60.46(10) 10_557 .
O1 V10 V5 131.7(4) . .
O10 V10 V5 124.1(3) 10_557 .
O10 V10 V5 79.7(2) . .
O14 V10 V5 29.8(2) . .
O14 V10 V5 78.7(2) 10_557 .
O13 V10 V5 45.60(18) . .
V6 V10 V5 93.19(9) 10_557 .
V6 V10 V5 62.67(7) . .
O1 V10 V5 131.7(4) . 10_557
O10 V10 V5 79.7(2) 10_557 10_557
O10 V10 V5 124.1(3) . 10_557
O14 V10 V5 78.7(2) . 10_557
O14 V10 V5 29.8(2) 10_557 10_557
O13 V10 V5 45.60(18) . 10_557
V6 V10 V5 62.67(7) 10_557 10_557
V6 V10 V5 93.19(9) . 10_557
V5 V10 V5 61.49(9) . 10_557
V3 O23 V5 107.6(3) . 10_557
V3 O23 V5 107.6(3) . .
V5 O23 V5 109.7(5) 10_557 .
V3 O22 V4 108.1(3) . 10_557
V3 O22 V4 108.1(3) . .
V4 O22 V4 109.8(5) 10_557 .
V3 O22 K1 100.7(5) . 3_565
V4 O22 K1 114.7(3) 10_557 3_565
V4 O22 K1 114.7(3) . 3_565
Mn1 O21 V5 98.5(3) . .
Mn1 O21 V4 98.4(3) . .
V5 O21 V4 162.5(4) . .
Mn1 O21 V3 99.8(3) . .
V5 O21 V3 90.5(3) . .
V4 O21 V3 91.0(3) . .
Mn1 O21 V8 98.7(3) . .
V5 O21 V8 86.6(3) . .
V4 O21 V8 86.4(3) . .
V3 O21 V8 161.6(3) . .
V3 O20 Ce1 135.8(4) . .
V3 O20 K1 99.1(4) . .
Ce1 O20 K1 124.0(3) . .
V4 O19 V9 115.0(4) . .
V4 O18 V8 108.7(3) . .
V4 O18 V7 112.2(4) . .
V8 O18 V7 104.3(3) . .
V5 O17 Ce1 131.5(4) . .
Mn1 O16 V4 97.6(3) . .
Mn1 O16 V4 97.6(3) . 10_557
V4 O16 V4 91.6(4) . 10_557
Mn1 O16 V7 93.7(3) . 10_557
V4 O16 V7 168.1(5) . 10_557
V4 O16 V7 90.47(9) 10_557 10_557
Mn1 O16 V7 93.7(3) . .
V4 O16 V7 90.47(9) . .
V4 O16 V7 168.1(5) 10_557 .
V7 O16 V7 85.1(3) 10_557 .
Mn1 O16 V9 175.6(5) . .
V4 O16 V9 85.4(3) . .
V4 O16 V9 85.4(3) 10_557 .
V7 O16 V9 83.0(3) 10_557 .
V7 O16 V9 83.0(3) . .
V4 O15 Ce1 131.0(4) . .
V5 O14 V10 115.0(4) . .
Mn1 O13 V5 97.4(3) . 10_557
Mn1 O13 V5 97.4(3) . .
V5 O13 V5 91.0(4) 10_557 .
Mn1 O13 V6 93.9(4) . 10_557
V5 O13 V6 90.79(9) 10_557 10_557
V5 O13 V6 168.3(5) . 10_557
Mn1 O13 V6 93.9(4) . .
V5 O13 V6 168.3(5) 10_557 .
V5 O13 V6 90.79(9) . .
V6 O13 V6 85.2(3) 10_557 .
Mn1 O13 V10 176.2(6) . .
V5 O13 V10 85.3(3) 10_557 .
V5 O13 V10 85.3(3) . .
V6 O13 V10 83.3(3) 10_557 .
V6 O13 V10 83.3(3) . .
V5 O12 V8 108.5(3) . .
V5 O12 V6 112.5(4) . .
V8 O12 V6 105.0(4) . .
V8 O11 Ce1 140.4(5) . .
V6 O10 V10 117.3(4) . .
Mn1 O9 V6 101.4(3) . .
Mn1 O9 V7 101.2(3) . .
V6 O9 V7 154.7(4) . .
Mn1 O9 V8 103.3(3) . .
V6 O9 V8 93.0(3) . .
V7 O9 V8 92.6(3) . .
Mn1 O9 V11 97.8(4) . .
V6 O9 V11 83.0(5) . .
V7 O9 V11 83.0(5) . .
V8 O9 V11 158.9(4) . .
V7 O8 V9 116.9(4) . .
V6 O5 V6 117.0(6) . 10_557
V6 O5 V11 105.0(5) . .
V6 O5 V11 105.0(5) 10_557 .
V7 O3 V7 116.6(6) . 10_557
V7 O3 V11 104.5(5) . .
V7 O3 V11 104.5(5) 10_557 .
S1 O5W Ce1 140.2(5) . .
O25 S1 O5W 109.7(5) . 2_665
O25 S1 O5W 109.7(5) . 3_565
O5W S1 O5W 109.2(5) 2_665 3_565
O25 S1 O5W 109.7(5) . .
O5W S1 O5W 109.2(5) 2_665 .
O5W S1 O5W 109.2(5) 3_565 .
O25 S1 K1 38.46(15) . .
O5W S1 K1 79.2(5) 2_665 .
O5W S1 K1 144.4(5) 3_565 .
O5W S1 K1 99.6(5) . .
O25 S1 K1 38.46(16) . 2_665
O5W S1 K1 99.6(5) 2_665 2_665
O5W S1 K1 79.2(5) 3_565 2_665
O5W S1 K1 144.4(5) . 2_665
K1 S1 K1 65.2(2) . 2_665
O25 S1 K1 38.46(15) . 3_565
O5W S1 K1 144.4(5) 2_665 3_565
O5W S1 K1 99.6(5) 3_565 3_565
O5W S1 K1 79.2(5) . 3_565
K1 S1 K1 65.2(2) . 3_565
K1 S1 K1 65.2(2) 2_665 3_565
S1 O25 K1 122.7(4) . .
S1 O25 K1 122.7(4) . 2_665
K1 O25 K1 93.6(5) . 2_665
S1 O25 K1 122.7(4) . 3_565
K1 O25 K1 93.6(5) . 3_565
K1 O25 K1 93.6(5) 2_665 3_565
O51 C1 O51 121(2) 10_556 .
O51 C1 C2 119.5(11) 10_556 .
O51 C1 C2 119.5(11) . .
C3 C2 C3 120.9(13) . 10_556
C3 C2 C1 119.5(6) . .
C3 C2 C1 119.5(6) 10_556 .
C3 C4 C5 120.7(11) . .
C4 C3 C2 119.2(12) . .
N1 C5 C4 0(3) 10_556 10_556
N1 C5 C4 119.3(11) 10_556 .
C4 C5 C4 119.3(11) 10_556 .
O53 V11 O53 69(3) 10_557 .
O53 V11 O5 106.5(17) 10_557 .
O53 V11 O5 106.5(17) . .
O53 V11 O3 105.9(17) 10_557 .
O53 V11 O3 105.9(17) . .
O5 V11 O3 140.5(10) . .
O53 V11 O9 179.5(16) 10_557 .
O53 V11 O9 111.0(15) . .
O5 V11 O9 73.6(6) . .
O3 V11 O9 74.2(6) . .
O53 V11 O9 111.0(15) 10_557 10_557
O53 V11 O9 179.5(16) . 10_557
O5 V11 O9 73.6(6) . 10_557
O3 V11 O9 74.2(6) . 10_557
O9 V11 O9 69.6(6) . 10_557
O53 V11 V6 137.6(17) 10_557 .
O53 V11 V6 98.6(15) . .
O5 V11 V6 36.3(3) . .
O3 V11 V6 116.5(6) . .
O9 V11 V6 42.3(3) . .
O9 V11 V6 81.8(5) 10_557 .
O53 V11 V6 98.6(15) 10_557 10_557
O53 V11 V6 137.6(17) . 10_557
O5 V11 V6 36.3(3) . 10_557
O3 V11 V6 116.5(6) . 10_557
O9 V11 V6 81.8(5) . 10_557
O9 V11 V6 42.3(3) 10_557 10_557
V6 V11 V6 63.0(3) . 10_557
O53 V11 V7 137.4(17) 10_557 .
O53 V11 V7 98.5(16) . .
O5 V11 V7 116.1(7) . .
O3 V11 V7 36.5(3) . .
O9 V11 V7 42.5(3) . .
O9 V11 V7 81.9(5) 10_557 .
V6 V11 V7 83.0(3) . .
V6 V11 V7 115.1(5) 10_557 .
O53 V11 V7 98.5(16) 10_557 10_557
O53 V11 V7 137.4(17) . 10_557
O5 V11 V7 116.1(7) . 10_557
O3 V11 V7 36.5(3) . 10_557
O9 V11 V7 81.9(5) . 10_557
O9 V11 V7 42.5(3) 10_557 10_557
V6 V11 V7 115.1(5) . 10_557
V6 V11 V7 83.0(3) 10_557 10_557
V7 V11 V7 63.0(4) . 10_557
O25 K1 O25 65.3(8) . 10_557
O25 K1 O22 111.6(4) . 2_665
O25 K1 O22 111.6(4) 10_557 2_665
O25 K1 O20 99.2(4) . 10_557
O25 K1 O20 70.9(3) 10_557 10_557
O22 K1 O20 147.2(3) 2_665 10_557
O25 K1 O20 70.9(3) . .
O25 K1 O20 99.2(4) 10_557 .
O22 K1 O20 147.2(3) 2_665 .
O20 K1 O20 53.7(4) 10_557 .
O25 K1 V3 87.7(3) . .
O25 K1 V3 87.7(3) 10_557 .
O22 K1 V3 156.8(5) 2_665 .
O20 K1 V3 27.07(19) 10_557 .
O20 K1 V3 27.07(19) . .
O25 K1 V3 85.8(3) . 2_665
O25 K1 V3 85.8(3) 10_557 2_665
O22 K1 V3 30.9(2) 2_665 2_665
O20 K1 V3 151.0(2) 10_557 2_665
O20 K1 V3 151.0(2) . 2_665
V3 K1 V3 172.3(4) . 2_665
O25 K1 S1 18.9(4) . .
O25 K1 S1 84.2(5) 10_557 .
O22 K1 S1 105.8(3) 2_665 .
O20 K1 S1 107.0(3) 10_557 .
O20 K1 S1 65.5(2) . .
V3 K1 S1 88.3(2) . .
V3 K1 S1 86.9(2) 2_665 .
O25 K1 S1 84.2(5) . 10_557
O25 K1 S1 18.9(4) 10_557 10_557
O22 K1 S1 105.8(3) 2_665 10_557
O20 K1 S1 65.5(2) 10_557 10_557
O20 K1 S1 107.0(3) . 10_557
V3 K1 S1 88.3(2) . 10_557
V3 K1 S1 86.9(2) 2_665 10_557
S1 K1 S1 103.1(3) . 10_557
O25 K1 V4 105.2(3) . 2_665
O25 K1 V4 133.5(4) 10_557 2_665
O22 K1 V4 26.08(12) 2_665 2_665
O20 K1 V4 151.3(4) 10_557 2_665
O20 K1 V4 121.3(2) . 2_665
V3 K1 V4 138.6(3) . 2_665
V3 K1 V4 47.71(14) 2_665 2_665
S1 K1 V4 92.35(15) . 2_665
S1 K1 V4 131.4(3) 10_557 2_665
O25 K1 V4 133.5(4) . 11_667
O25 K1 V4 105.2(3) 10_557 11_667
O22 K1 V4 26.08(12) 2_665 11_667
O20 K1 V4 121.3(2) 10_557 11_667
O20 K1 V4 151.3(4) . 11_667
V3 K1 V4 138.6(3) . 11_667
V3 K1 V4 47.71(14) 2_665 11_667
S1 K1 V4 131.4(3) . 11_667
S1 K1 V4 92.35(15) 10_557 11_667
V4 K1 V4 46.64(14) 2_665 11_667
O25 K1 K1 43.2(3) . 2_665
O25 K1 K1 43.2(3) 10_557 2_665
O22 K1 K1 85.9(5) 2_665 2_665
O20 K1 K1 111.0(3) 10_557 2_665
O20 K1 K1 111.0(3) . 2_665
V3 K1 K1 117.3(3) . 2_665
V3 K1 K1 55.0(3) 2_665 2_665
S1 K1 K1 57.41(12) . 2_665
S1 K1 K1 57.41(12) 10_557 2_665
V4 K1 K1 97.3(4) 2_665 2_665
V4 K1 K1 97.3(4) 11_667 2_665

loop_
_geom_bond_atom_site_label_1
_geom_bond_atom_site_label_2
_geom_bond_distance
_geom_bond_site_symmetry_2
Ce1 O11 2.474(9) .
Ce1 O5W 2.481(9) .
Ce1 O4W 2.507(12) .
Ce1 O2W 2.518(11) .
Ce1 O1W 2.526(13) .
Ce1 O3W 2.532(11) .
Ce1 O20 2.582(9) .
Ce1 O17 2.608(8) .
Ce1 O15 2.630(8) .
Mn1 O16 1.845(10) .
Mn1 O13 1.846(10) .
Mn1 O21 1.886(7) .
Mn1 O21 1.886(7) 10_557
Mn1 O9 1.913(7) 10_557
Mn1 O9 1.913(7) .
Mn1 V6 3.057(3) 10_557
Mn1 V6 3.057(3) .
Mn1 V7 3.060(3) .
Mn1 V7 3.060(3) 10_557
Mn1 V4 3.074(3) .
Mn1 V4 3.074(3) 10_557
V3 O20 1.655(8) .
V3 O20 1.655(8) 10_557
V3 O23 1.921(10) .
V3 O22 1.925(10) .
V3 O21 2.231(7) 10_557
V3 O21 2.231(7) .
V3 K1 3.590(12) .
V3 K1 3.687(12) 3_565
V4 O15 1.617(8) .
V4 O19 1.714(8) .
V4 O18 1.908(7) .
V4 O22 1.952(6) .
V4 O21 2.169(7) .
V4 O16 2.227(7) .
V4 K1 4.034(11) 3_565
V5 O17 1.628(8) .
V5 O14 1.711(8) .
V5 O12 1.924(8) .
V5 O23 1.950(6) .
V5 O21 2.169(7) .
V5 O13 2.236(7) .
V5 V10 3.119(3) .
V6 O7 1.580(8) .
V6 O10 1.814(8) .
V6 O5 1.839(6) .
V6 O12 1.975(8) .
V6 O9 2.035(8) .
V6 O13 2.316(7) .
V6 V11 3.001(15) .
V6 V8 3.105(3) .
V6 V10 3.113(3) .
V7 O6 1.586(9) .
V7 O8 1.823(8) .
V7 O3 1.849(6) .
V7 O18 1.986(8) .
V7 O9 2.046(8) .
V7 O16 2.324(7) .
V7 V11 3.008(15) .
V7 V8 3.102(3) .
V7 V9 3.112(3) .
V8 O2 1.607(9) .
V8 O11 1.663(9) .
V8 O12 1.938(8) .
V8 O18 1.943(8) .
V8 O9 2.241(8) .
V8 O21 2.394(7) .
V9 O4 1.584(12) .
V9 O8 1.827(9) 10_557
V9 O8 1.827(9) .
V9 O19 1.981(8) .
V9 O19 1.981(8) 10_557
V9 O16 2.370(10) .
V9 V7 3.112(3) 10_557
V10 O1 1.591(12) .
V10 O10 1.831(9) 10_557
V10 O10 1.831(9) .
V10 O14 1.983(9) .
V10 O14 1.983(9) 10_557
V10 O13 2.367(10) .
V10 V6 3.113(3) 10_557
V10 V5 3.119(3) 10_557
O23 V5 1.950(6) 10_557
O22 V4 1.952(6) 10_557
O22 K1 2.807(15) 3_565
O20 K1 2.935(13) .
O16 V4 2.227(7) 10_557
O16 V7 2.324(7) 10_557
O13 V5 2.236(7) 10_557
O13 V6 2.316(7) 10_557
O9 V11 2.468(16) .
O5 V6 1.839(6) 10_557
O5 V11 1.94(2) .
O3 V7 1.849(6) 10_557
O3 V11 1.95(2) .
O5W S1 1.459(9) .
S1 O25 1.45(2) .
S1 O5W 1.459(9) 2_665
S1 O5W 1.459(9) 3_565
S1 K1 3.761(9) .
S1 K1 3.761(9) 2_665
S1 K1 3.761(9) 3_565
O25 K1 2.779(15) .
O25 K1 2.779(15) 2_665
O25 K1 2.779(15) 3_565
O51 C1 1.300(9) .
C1 O51 1.300(9) 10_556
C1 C2 1.459(10) .
C2 C3 1.403(10) .
C2 C3 1.403(10) 10_556
C4 C3 1.393(10) .
C4 C5 1.404(10) .
C5 N1 1.404(10) 10_556
C5 C4 1.404(10) 10_556
V11 O53 1.65(4) 10_557
V11 O53 1.65(4) .
V11 O9 2.468(16) 10_557
V11 V6 3.001(15) 10_557
V11 V7 3.008(15) 10_557
K1 O25 2.779(15) 10_557
K1 O22 2.807(15) 2_665
K1 O20 2.935(13) 10_557
K1 V3 3.687(12) 2_665
K1 S1 3.761(9) 10_557
K1 V4 4.034(11) 2_665
K1 V4 4.034(11) 11_667
K1 K1 4.05(2) 2_665

loop_
_platon_squeeze_void_nr
_platon_squeeze_void_average_x
_platon_squeeze_void_average_y
_platon_squeeze_void_average_z
_platon_squeeze_void_volume
_platon_squeeze_void_count_electrons
1 0.000 0.500 -0.002 1539.7 108.3
